data_7206584
loop_
_publ_author_name
'Lacroix, Pascal G.'
'Munoz, M. Carmen'
'Gaspar, Ana Bel\'en'
'Real, Jos\'e Antonio'
'Bonhommeau, S\'ebastien'
'Rodriguez, Vincent'
'Nakatani, Keitaro'

_publ_section_title
;
 Synthesis, crystal structures, and solid state quadratic nonlinear
 optical properties of a series of stilbazolium cations combined with
 gold cyanide counter-ion
;
_journal_issue 40
_journal_name_full 'Journal of Materials Chemistry'
_journal_page_first 15940
_journal_paper_doi 10.1039/c1jm12105g
_journal_volume 21
_journal_year 2011
_chemical_absolute_configuration ad
_chemical_formula_sum 'C19 H20 Au N4'
_chemical_formula_weight 502.36
_chemical_name_systematic
;
?
;
_space_group_IT_number 9
_symmetry_cell_setting monoclinic
_symmetry_space_group_name_Hall 'C -2yc'
_symmetry_space_group_name_H-M 'C 1 c 1'
_atom_sites_solution_hydrogens geom
_atom_sites_solution_primary direct
_atom_sites_solution_secondary difmap
_audit_creation_method SHELXL-97
_cell_angle_alpha 90.00
_cell_angle_beta 106.441(3)
_cell_angle_gamma 90.00
_cell_formula_units_Z 8
_cell_length_a 25.7310(16)
_cell_length_b 8.0720(7)
_cell_length_c 18.4110(16)
_cell_measurement_temperature 293(2)
_cell_volume 3667.6(5)
_computing_cell_refinement 'HKL DENZO'
_computing_data_collection COLLECT
_computing_data_reduction 'HKL DENZO and SCALEPACK'
_computing_structure_refinement 'SHELXL-97 (Sheldrick, 2008)'
_computing_structure_solution SHELXS-97
_diffrn_ambient_temperature 293(2)
_diffrn_measured_fraction_theta_full 0.979
_diffrn_measured_fraction_theta_max 0.979
_diffrn_radiation_monochromator graphite
_diffrn_radiation_source 'fine-focus sealed tube'
_diffrn_radiation_type MoK\a
_diffrn_radiation_wavelength 0.71073
_diffrn_reflns_av_R_equivalents 0.0168
_diffrn_reflns_av_sigmaI/netI 0.0849
_diffrn_reflns_limit_h_max 29
_diffrn_reflns_limit_h_min -29
_diffrn_reflns_limit_k_max 9
_diffrn_reflns_limit_k_min -8
_diffrn_reflns_limit_l_max 21
_diffrn_reflns_limit_l_min -21
_diffrn_reflns_number 5288
_diffrn_reflns_theta_full 24.37
_diffrn_reflns_theta_max 24.37
_diffrn_reflns_theta_min 3.19
_exptl_absorpt_coefficient_mu 8.029
_exptl_absorpt_correction_T_max 0.8924
_exptl_absorpt_correction_T_min 0.7463
_exptl_absorpt_correction_type empirical
_exptl_absorpt_process_details 'Empirical absorption correction:XABS2'
_exptl_crystal_colour red
_exptl_crystal_density_diffrn 1.820
_exptl_crystal_density_method 'not measured'
_exptl_crystal_description prismatic
_exptl_crystal_F_000 1936
_exptl_crystal_size_max 0.06
_exptl_crystal_size_mid 0.06
_exptl_crystal_size_min 0.04
_refine_diff_density_max 0.744
_refine_diff_density_min -0.771
_refine_diff_density_rms 0.127
_refine_ls_abs_structure_details 'Flack H D (1983), Acta Cryst. A39, 876-881'
_refine_ls_abs_structure_Flack 0.07(4)
_refine_ls_extinction_method none
_refine_ls_goodness_of_fit_ref 1.046
_refine_ls_hydrogen_treatment mixed
_refine_ls_matrix_type full
_refine_ls_number_parameters 434
_refine_ls_number_reflns 5285
_refine_ls_number_restraints 6
_refine_ls_restrained_S_all 1.046
_refine_ls_R_factor_all 0.1041
_refine_ls_R_factor_gt 0.0522
_refine_ls_shift/su_max 0.027
_refine_ls_shift/su_mean 0.005
_refine_ls_structure_factor_coef Fsqd
_refine_ls_weighting_details 'calc w=1/[\s^2^(Fo^2^)+(0.0291P)^2^+29.5342P] where P=(Fo^2^+2Fc^2^)/3'
_refine_ls_weighting_scheme calc
_refine_ls_wR_factor_gt 0.0911
_refine_ls_wR_factor_ref 0.1114
_reflns_number_gt 3520
_reflns_number_total 5285
_reflns_threshold_expression >2sigma(I)
_cod_data_source_file c1jm12105g.txt
_cod_data_source_block DEASAu(CN)2
_cod_original_sg_symbol_H-M Cc
_cod_database_code 7206584

loop_
_symmetry_equiv_pos_as_xyz
'x, y, z'
'x, -y, z+1/2'
'x+1/2, y+1/2, z'
'x+1/2, -y+1/2, z+1/2'

loop_
_atom_site_label
_atom_site_type_symbol
_atom_site_fract_x
_atom_site_fract_y
_atom_site_fract_z
_atom_site_U_iso_or_equiv
_atom_site_adp_type
_atom_site_occupancy
_atom_site_symmetry_multiplicity
_atom_site_calc_flag
_atom_site_refinement_flags
Au1 Au 0.51150(3) 0.31061(9) 0.49933(4) 0.0732(2) Uani 1 1 d .
Au2 Au 0.12417(3) 0.91752(8) 0.42590(4) 0.0743(3) Uani 1 1 d D
N1 N 0.4123(12) 0.291(3) 0.3570(15) 0.094(10) Uani 1 1 d .
N3 N 0.2160(9) 0.949(3) 0.5767(11) 0.093(9) Uani 1 1 d D
N4 N 0.0277(9) 0.899(3) 0.2820(15) 0.098(10) Uani 1 1 d D
N5 N 0.4268(10) 0.631(3) 0.6818(12) 0.088(6) Uani 1 1 d .
N6 N 0.1517(7) 0.6052(19) 0.1184(11) 0.068(5) Uani 1 1 d .
N7 N 0.2122(8) 0.900(2) -0.2553(10) 0.066(5) Uani 1 1 d .
N8 N 0.4787(9) 0.829(2) 0.3098(11) 0.089(6) Uani 1 1 d .
C1 C 0.4536(13) 0.291(4) 0.4064(18) 0.108(15) Uani 1 1 d .
C3 C 0.1835(9) 0.926(2) 0.5168(11) 0.058(9) Uani 1 1 d D
C4 C 0.0686(10) 0.892(5) 0.3330(11) 0.120(16) Uani 1 1 d D
C5 C 0.3800(13) 0.718(3) 0.6697(17) 0.078(8) Uani 1 1 d .
H5 H 0.3744 0.7779 0.7100 0.083(8) Uiso 1 1 calc R
C6 C 0.3413(10) 0.722(3) 0.6039(14) 0.082(7) Uani 1 1 d .
H6 H 0.3092 0.7795 0.5992 0.083(8) Uiso 1 1 calc R
C7 C 0.3503(9) 0.638(3) 0.5421(12) 0.062(6) Uani 1 1 d .
C8 C 0.3965(10) 0.545(2) 0.5548(15) 0.076(6) Uani 1 1 d .
H8 H 0.4018 0.4820 0.5151 0.083(8) Uiso 1 1 calc R
C9 C 0.4363(12) 0.540(3) 0.6252(19) 0.083(8) Uani 1 1 d .
H9 H 0.4678 0.4780 0.6324 0.083(8) Uiso 1 1 calc R
C10 C 0.3057(11) 0.650(4) 0.4705(16) 0.083(8) Uani 1 1 d .
H10 H 0.2748 0.7100 0.4702 0.083(8) Uiso 1 1 calc R
C11 C 0.3085(10) 0.577(2) 0.4066(15) 0.065(7) Uani 1 1 d .
H11 H 0.3395 0.5150 0.4092 0.083(8) Uiso 1 1 calc R
C12 C 0.2664(9) 0.586(2) 0.3308(13) 0.064(6) Uani 1 1 d .
C13 C 0.2164(10) 0.6750(19) 0.3196(14) 0.055(7) Uani 1 1 d .
H13 H 0.2083 0.7281 0.3598 0.083(8) Uiso 1 1 calc R
C14 C 0.1817(11) 0.680(2) 0.2495(15) 0.076(8) Uani 1 1 d .
H14 H 0.1506 0.7434 0.2430 0.083(8) Uiso 1 1 calc R
C15 C 0.1881(11) 0.597(2) 0.1847(14) 0.067(6) Uani 1 1 d .
C16 C 0.2370(9) 0.507(2) 0.2000(13) 0.064(5) Uani 1 1 d .
H16 H 0.2438 0.4468 0.1606 0.083(8) Uiso 1 1 calc R
C17 C 0.2743(10) 0.502(3) 0.2679(15) 0.066(7) Uani 1 1 d .
H17 H 0.3060 0.4413 0.2734 0.083(8) Uiso 1 1 calc R
C18 C 0.1083(10) 0.723(3) 0.0996(17) 0.085(8) Uani 1 1 d .
H18A H 0.1025 0.7566 0.0473 0.083(8) Uiso 1 1 calc R
H18B H 0.1196 0.8209 0.1308 0.083(8) Uiso 1 1 calc R
C19 C 0.0543(10) 0.665(3) 0.109(2) 0.111(11) Uani 1 1 d .
H19A H 0.0285 0.7534 0.0971 0.083(8) Uiso 1 1 calc R
H19B H 0.0593 0.6311 0.1609 0.083(8) Uiso 1 1 calc R
H19C H 0.0412 0.5725 0.0763 0.083(8) Uiso 1 1 calc R
C20 C 0.1535(8) 0.496(2) 0.0550(10) 0.074(5) Uani 1 1 d .
H20A H 0.1167 0.4708 0.0252 0.083(8) Uiso 1 1 calc R
H20B H 0.1707 0.3919 0.0752 0.083(8) Uiso 1 1 calc R
C21 C 0.1850(14) 0.574(3) 0.0022(14) 0.090(11) Uani 1 1 d .
H21A H 0.1853 0.4975 -0.0377 0.083(8) Uiso 1 1 calc R
H21B H 0.2216 0.5974 0.0312 0.083(8) Uiso 1 1 calc R
H21C H 0.1675 0.6747 -0.0194 0.083(8) Uiso 1 1 calc R
C22 C 0.2615(15) 0.953(3) -0.2518(16) 0.094(10) Uani 1 1 d .
H22 H 0.2692 0.9909 -0.2954 0.083(8) Uiso 1 1 calc R
C23 C 0.3027(11) 0.953(2) -0.1819(17) 0.083(7) Uani 1 1 d .
H23 H 0.3374 0.9885 -0.1804 0.083(8) Uiso 1 1 calc R
C24 C 0.2920(10) 0.901(2) -0.1147(17) 0.067(7) Uani 1 1 d .
C25 C 0.2374(10) 0.848(2) -0.1234(13) 0.069(6) Uani 1 1 d .
H25 H 0.2263 0.8138 -0.0818 0.083(8) Uiso 1 1 calc R
C26 C 0.2024(10) 0.849(3) -0.1937(19) 0.073(7) Uani 1 1 d .
H26 H 0.1678 0.8082 -0.1984 0.083(8) Uiso 1 1 calc R
C27 C 0.3301(11) 0.906(3) -0.0428(15) 0.065(7) Uani 1 1 d .
H27 H 0.3632 0.9535 -0.0417 0.083(8) Uiso 1 1 calc R
C28 C 0.3260(10) 0.853(3) 0.0247(14) 0.064(6) Uani 1 1 d .
H28 H 0.2917 0.8157 0.0245 0.083(8) Uiso 1 1 calc R
C29 C 0.3654(9) 0.845(2) 0.0957(14) 0.065(6) Uani 1 1 d .
C30 C 0.4169(13) 0.904(3) 0.1089(16) 0.084(9) Uani 1 1 d .
H30 H 0.4266 0.9458 0.0675 0.083(8) Uiso 1 1 calc R
C31 C 0.4549(10) 0.909(3) 0.1761(16) 0.081(8) Uani 1 1 d .
H31 H 0.4882 0.9595 0.1810 0.083(8) Uiso 1 1 calc R
C32 C 0.4433(8) 0.836(2) 0.2385(12) 0.060(5) Uani 1 1 d .
C33 C 0.3911(10) 0.770(2) 0.2282(12) 0.071(6) Uani 1 1 d .
H33 H 0.3819 0.7199 0.2684 0.083(8) Uiso 1 1 calc R
C34 C 0.3542(9) 0.779(2) 0.1585(13) 0.066(6) Uani 1 1 d .
H34 H 0.3195 0.7389 0.1532 0.083(8) Uiso 1 1 calc R
C35 C 0.5286(16) 0.962(4) 0.3310(19) 0.132(15) Uani 1 1 d .
H35A H 0.5205 1.0611 0.3001 0.083(8) Uiso 1 1 calc R
H35B H 0.5388 0.9922 0.3842 0.083(8) Uiso 1 1 calc R
C36 C 0.5663(16) 0.868(4) 0.3135(14) 0.147(15) Uani 1 1 d .
H36A H 0.5996 0.9289 0.3230 0.083(8) Uiso 1 1 calc R
H36B H 0.5541 0.8379 0.2609 0.083(8) Uiso 1 1 calc R
H36C H 0.5722 0.7695 0.3440 0.083(8) Uiso 1 1 calc R
C37 C 0.4743(10) 0.728(3) 0.3728(11) 0.084(6) Uani 1 1 d .
H37A H 0.5103 0.6982 0.4035 0.083(8) Uiso 1 1 calc R
H37B H 0.4550 0.6271 0.3536 0.083(8) Uiso 1 1 calc R
C38 C 0.4457(15) 0.816(3) 0.420(2) 0.120(15) Uani 1 1 d .
H38A H 0.4432 0.7456 0.4608 0.083(8) Uiso 1 1 calc R
H38B H 0.4100 0.8455 0.3897 0.083(8) Uiso 1 1 calc R
H38C H 0.4653 0.9148 0.4402 0.083(8) Uiso 1 1 calc R
N2 N 0.6050(9) 0.341(3) 0.6507(15) 0.084(8) Uani 1 1 d .
C2 C 0.5735(13) 0.322(2) 0.5966(15) 0.056(9) Uani 1 1 d .

loop_
_atom_site_aniso_label
_atom_site_aniso_U_11
_atom_site_aniso_U_22
_atom_site_aniso_U_33
_atom_site_aniso_U_23
_atom_site_aniso_U_13
_atom_site_aniso_U_12
Au1 0.0682(5) 0.0754(5) 0.0792(5) 0.0007(4) 0.0259(4) 0.0003(4)
Au2 0.0694(5) 0.0773(5) 0.0788(5) 0.0031(5) 0.0250(4) -0.0002(5)
N1 0.10(2) 0.115(16) 0.085(19) 0.009(11) 0.053(17) -0.027(13)
N3 0.056(16) 0.126(16) 0.10(2) 0.003(13) 0.028(15) 0.011(11)
N4 0.10(2) 0.099(17) 0.10(2) -0.001(11) 0.038(17) -0.025(13)
N5 0.109(19) 0.062(11) 0.096(16) 0.019(11) 0.034(14) -0.009(12)
N6 0.055(12) 0.082(12) 0.065(13) 0.006(9) 0.016(10) 0.015(9)
N7 0.044(12) 0.084(13) 0.067(13) 0.008(9) 0.011(10) -0.005(10)
N8 0.096(17) 0.100(15) 0.070(15) 0.003(10) 0.025(13) -0.023(11)
C1 0.04(2) 0.21(3) 0.07(3) -0.036(18) 0.015(19) 0.020(17)
C3 0.07(2) 0.047(11) 0.047(17) 0.004(9) 0.008(15) -0.003(10)
C4 0.031(18) 0.23(4) 0.11(3) -0.01(2) 0.033(19) -0.032(19)
C5 0.09(2) 0.076(15) 0.083(19) -0.010(13) 0.047(18) -0.001(15)
C6 0.067(17) 0.126(17) 0.053(15) 0.000(13) 0.018(13) 0.006(13)
C7 0.057(18) 0.073(12) 0.056(14) 0.016(11) 0.018(13) -0.007(12)
C8 0.058(17) 0.081(14) 0.102(19) -0.001(12) 0.043(16) -0.010(13)
C9 0.054(18) 0.073(15) 0.11(2) 0.010(16) 0.011(17) -0.013(13)
C10 0.06(2) 0.12(2) 0.075(19) 0.014(15) 0.022(15) -0.001(14)
C11 0.051(16) 0.052(12) 0.10(2) 0.012(11) 0.027(15) 0.001(9)
C12 0.050(15) 0.091(16) 0.062(15) 0.023(11) 0.035(13) -0.005(11)
C13 0.060(18) 0.038(11) 0.070(18) -0.006(9) 0.021(15) 0.006(9)
C14 0.09(2) 0.052(15) 0.074(18) 0.023(12) 0.008(16) 0.007(11)
C15 0.10(2) 0.045(12) 0.064(16) 0.011(10) 0.037(15) -0.007(11)
C16 0.066(16) 0.059(12) 0.069(14) -0.002(11) 0.020(12) 0.007(11)
C17 0.074(18) 0.048(12) 0.097(19) 0.005(12) 0.057(17) 0.016(11)
C18 0.068(19) 0.104(15) 0.095(19) 0.000(14) 0.041(15) 0.009(15)
C19 0.045(15) 0.13(2) 0.15(3) -0.037(18) 0.021(16) 0.012(14)
C20 0.074(15) 0.078(13) 0.068(14) 0.002(11) 0.016(11) 0.000(11)
C21 0.15(3) 0.090(19) 0.049(16) -0.024(11) 0.051(19) -0.031(14)
C22 0.11(2) 0.11(2) 0.052(15) 0.011(12) 0.001(16) 0.020(17)
C23 0.070(18) 0.068(12) 0.13(2) 0.012(13) 0.055(18) -0.002(11)
C24 0.033(14) 0.061(13) 0.10(2) -0.003(12) 0.015(14) 0.001(10)
C25 0.075(18) 0.071(12) 0.066(15) 0.011(10) 0.031(14) 0.019(11)
C26 0.023(13) 0.084(14) 0.12(2) -0.010(14) 0.032(16) -0.001(10)
C27 0.07(2) 0.066(15) 0.067(16) -0.009(11) 0.026(15) -0.017(11)
C28 0.055(17) 0.086(13) 0.065(16) -0.012(11) 0.038(14) -0.010(11)
C29 0.043(15) 0.075(14) 0.071(17) 0.007(11) 0.004(13) -0.006(10)
C30 0.08(2) 0.12(2) 0.07(2) -0.012(12) 0.037(19) -0.022(14)
C31 0.044(16) 0.12(2) 0.08(2) 0.021(14) 0.030(16) -0.022(12)
C32 0.025(12) 0.097(16) 0.059(15) 0.001(10) 0.013(11) -0.007(10)
C33 0.094(19) 0.082(13) 0.052(13) -0.001(10) 0.044(13) 0.006(12)
C34 0.067(17) 0.063(12) 0.072(16) -0.004(11) 0.029(14) 0.003(10)
C35 0.19(4) 0.11(2) 0.075(19) 0.017(16) 0.02(2) 0.08(3)
C36 0.23(4) 0.16(3) 0.037(15) 0.017(16) 0.01(2) 0.04(3)
C37 0.094(18) 0.096(16) 0.060(13) 0.024(12) 0.017(12) 0.008(13)
C38 0.08(3) 0.14(3) 0.16(3) -0.02(2) 0.06(3) -0.007(16)
N2 0.050(14) 0.099(14) 0.096(18) -0.024(12) 0.009(13) 0.013(11)
C2 0.08(2) 0.044(11) 0.052(18) -0.022(10) 0.026(16) -0.003(11)

loop_
_atom_type_symbol
_atom_type_description
_atom_type_scat_dispersion_real
_atom_type_scat_dispersion_imag
_atom_type_scat_source
C C 0.0033 0.0016 'International Tables Vol C Tables 4.2.6.8 and 6.1.1.4'
H H 0.0000 0.0000 'International Tables Vol C Tables 4.2.6.8 and 6.1.1.4'
N N 0.0061 0.0033 'International Tables Vol C Tables 4.2.6.8 and 6.1.1.4'
Au Au -2.0133 8.8022 'International Tables Vol C Tables 4.2.6.8 and 6.1.1.4'

loop_
_geom_angle_atom_site_label_1
_geom_angle_atom_site_label_2
_geom_angle_atom_site_label_3
_geom_angle
C1 Au1 C2 177.6(11)
C4 Au2 C3 174.6(15)
C9 N5 C5 120(2)
C15 N6 C18 124.0(19)
C15 N6 C20 122.1(17)
C18 N6 C20 113.9(19)
C26 N7 C22 119(2)
C32 N8 C37 127(2)
C32 N8 C35 117.8(19)
C37 N8 C35 114(2)
N1 C1 Au1 168(3)
N3 C3 Au2 170(3)
N4 C4 Au2 166(3)
C6 C5 N5 124(2)
C6 C5 H5 117.9
N5 C5 H5 117.9
C5 C6 C7 118(2)
C5 C6 H6 120.8
C7 C6 H6 120.8
C8 C7 C6 118(2)
C8 C7 C10 127(2)
C6 C7 C10 115(2)
C7 C8 C9 123(2)
C7 C8 H8 118.6
C9 C8 H8 118.6
N5 C9 C8 117(3)
N5 C9 H9 121.5
C8 C9 H9 121.5
C11 C10 C7 122(2)
C11 C10 H10 119.0
C7 C10 H10 119.0
C10 C11 C12 126(2)
C10 C11 H11 116.9
C12 C11 H11 116.9
C17 C12 C13 117(2)
C17 C12 C11 121(2)
C13 C12 C11 122(2)
C14 C13 C12 118(2)
C14 C13 H13 120.8
C12 C13 H13 120.8
C13 C14 C15 126(2)
C13 C14 H14 116.9
C15 C14 H14 116.9
N6 C15 C16 125(2)
N6 C15 C14 122(2)
C16 C15 C14 113(2)
C17 C16 C15 124(2)
C17 C16 H16 117.9
C15 C16 H16 117.9
C16 C17 C12 121(2)
C16 C17 H17 119.3
C12 C17 H17 119.3
N6 C18 C19 116(2)
N6 C18 H18A 108.3
C19 C18 H18A 108.3
N6 C18 H18B 108.3
C19 C18 H18B 108.3
H18A C18 H18B 107.4
C18 C19 H19A 109.5
C18 C19 H19B 109.5
H19A C19 H19B 109.5
C18 C19 H19C 109.5
H19A C19 H19C 109.5
H19B C19 H19C 109.5
N6 C20 C21 112.8(16)
N6 C20 H20A 109.0
C21 C20 H20A 109.1
N6 C20 H20B 109.0
C21 C20 H20B 109.0
H20A C20 H20B 107.8
C20 C21 H21A 109.5
C20 C21 H21B 109.5
H21A C21 H21B 109.5
C20 C21 H21C 109.5
H21A C21 H21C 109.5
H21B C21 H21C 109.5
N7 C22 C23 120(3)
N7 C22 H22 119.9
C23 C22 H22 119.9
C22 C23 C24 121(3)
C22 C23 H23 119.4
C24 C23 H23 119.4
C27 C24 C23 124(2)
C27 C24 C25 121(2)
C23 C24 C25 115(2)
C26 C25 C24 118(2)
C26 C25 H25 121.0
C24 C25 H25 121.0
N7 C26 C25 127(2)
N7 C26 H26 116.6
C25 C26 H26 116.6
C28 C27 C24 130(2)
C28 C27 H27 115.0
C24 C27 H27 115.0
C27 C28 C29 130(2)
C27 C28 H28 114.9
C29 C28 H28 114.9
C30 C29 C34 114(2)
C30 C29 C28 124(2)
C34 C29 C28 122(2)
C31 C30 C29 126(2)
C31 C30 H30 116.9
C29 C30 H30 116.9
C30 C31 C32 119(2)
C30 C31 H31 120.7
C32 C31 H31 120.7
N8 C32 C31 124.5(19)
N8 C32 C33 117.6(19)
C31 C32 C33 118(2)
C34 C33 C32 119.1(19)
C34 C33 H33 120.4
C32 C33 H33 120.4
C33 C34 C29 124(2)
C33 C34 H34 118.0
C29 C34 H34 118.1
C36 C35 N8 98(3)
C36 C35 H35A 112.1
N8 C35 H35A 112.1
C36 C35 H35B 112.1
N8 C35 H35B 112.1
H35A C35 H35B 109.8
C35 C36 H36A 109.5
C35 C36 H36B 109.5
H36A C36 H36B 109.5
C35 C36 H36C 109.5
H36A C36 H36C 109.5
H36B C36 H36C 109.5
N8 C37 C38 112(2)
N8 C37 H37A 109.3
C38 C37 H37A 109.3
N8 C37 H37B 109.3
C38 C37 H37B 109.3
H37A C37 H37B 108.0
C37 C38 H38A 109.5
C37 C38 H38B 109.5
H38A C38 H38B 109.5
C37 C38 H38C 109.5
H38A C38 H38C 109.5
H38B C38 H38C 109.5
N2 C2 Au1 173(2)

loop_
_geom_bond_atom_site_label_1
_geom_bond_atom_site_label_2
_geom_bond_distance
Au1 C1 1.93(3)
Au1 C2 2.04(3)
Au2 C4 1.905(10)
Au2 C3 1.920(10)
N1 C1 1.19(3)
N3 C3 1.196(10)
N4 C4 1.196(10)
N5 C9 1.35(3)
N5 C5 1.36(3)
N6 C15 1.31(3)
N6 C18 1.43(3)
N6 C20 1.48(2)
N7 C26 1.30(3)
N7 C22 1.33(4)
N8 C32 1.37(2)
N8 C37 1.45(3)
N8 C35 1.63(4)
C5 C6 1.33(3)
C5 H5 0.9300
C6 C7 1.40(3)
C6 H6 0.9300
C7 C8 1.37(3)
C7 C10 1.49(3)
C8 C9 1.41(4)
C8 H8 0.9300
C9 H9 0.9300
C10 C11 1.34(3)
C10 H10 0.9300
C11 C12 1.51(3)
C11 H11 0.9300
C12 C17 1.40(3)
C12 C13 1.44(3)
C13 C14 1.35(3)
C13 H13 0.9300
C14 C15 1.42(3)
C14 H14 0.9300
C15 C16 1.41(3)
C16 C17 1.34(3)
C16 H16 0.9300
C17 H17 0.9300
C18 C19 1.52(4)
C18 H18A 0.9700
C18 H18B 0.9700
C19 H19A 0.9600
C19 H19B 0.9600
C19 H19C 0.9600
C20 C21 1.57(3)
C20 H20A 0.9700
C20 H20B 0.9700
C21 H21A 0.9600
C21 H21B 0.9600
C21 H21C 0.9600
C22 C23 1.42(4)
C22 H22 0.9300
C23 C24 1.41(3)
C23 H23 0.9300
C24 C27 1.41(3)
C24 C25 1.43(3)
C25 C26 1.35(3)
C25 H25 0.9300
C26 H26 0.9300
C27 C28 1.35(3)
C27 H27 0.9300
C28 C29 1.41(3)
C28 H28 0.9300
C29 C30 1.37(3)
C29 C34 1.37(3)
C30 C31 1.34(3)
C30 H30 0.9300
C31 C32 1.40(3)
C31 H31 0.9300
C32 C33 1.41(3)
C33 C34 1.37(3)
C33 H33 0.9300
C34 H34 0.9300
C35 C36 1.34(4)
C35 H35A 0.9700
C35 H35B 0.9700
C36 H36A 0.9600
C36 H36B 0.9600
C36 H36C 0.9600
C37 C38 1.47(4)
C37 H37A 0.9700
C37 H37B 0.9700
C38 H38A 0.9600
C38 H38B 0.9600
C38 H38C 0.9600
N2 C2 1.10(3)
